data_7201456
loop_
_publ_author_name
'Yang, Ai-Hong'
'Quan, Ying-Ping'
'Gao, Hong-Ling'
'Fang, Su-Rong'
'Zhang, Yan-Ping'
'Zhao, Li-Hua'
'Cui, Jian-Zhong'
'Wang, Jian-Hui'
'Shi, Wei'
'Cheng, Peng'

_publ_section_title
;
 ds-Block metal ions catalyzed decarboxylation of
 pyrazine-2,3,5,6-tetracarboxylic acid and the complexes obtained from
 hydrothermal reactions and novel water clusters
;
_journal_issue 12
_journal_name_full CrystEngComm
_journal_page_first 2719
_journal_paper_doi 10.1039/b911939f
_journal_volume 11
_journal_year 2009
_chemical_formula_sum 'C16 H14 Cd N4 O6'
_chemical_formula_weight 470.71
_chemical_name_systematic
;
?
;
_space_group_IT_number 2
_symmetry_cell_setting triclinic
_symmetry_space_group_name_Hall '-P 1'
_symmetry_space_group_name_H-M 'P -1'
_atom_sites_solution_hydrogens geom
_atom_sites_solution_primary direct
_atom_sites_solution_secondary difmap
_audit_creation_method SHELXL-97
_cell_angle_alpha 114.24(3)
_cell_angle_beta 103.29(3)
_cell_angle_gamma 93.40(3)
_cell_formula_units_Z 2
_cell_length_a 7.3378(15)
_cell_length_b 10.694(2)
_cell_length_c 11.744(2)
_cell_measurement_reflns_used 2537
_cell_measurement_temperature 113(2)
_cell_measurement_theta_max 27.861
_cell_measurement_theta_min 2.173
_cell_volume 805.4(4)
_computing_cell_refinement crystalclear
_computing_data_collection crystalclear
_computing_data_reduction crystalclear
_computing_molecular_graphics 'Bruker SHELXTL'
_computing_publication_material 'Bruker SHELXTL'
_computing_structure_refinement 'SHELXL-97 (Sheldrick, 1997)'
_computing_structure_solution 'SHELXS-97 (Sheldrick, 1990)'
_diffrn_ambient_temperature 113(2)
_diffrn_detector_area_resol_mean 7.31
_diffrn_measured_fraction_theta_full 0.989
_diffrn_measured_fraction_theta_max 0.989
_diffrn_measurement_device_type 'rigaku saturn'
_diffrn_measurement_method '\w scans'
_diffrn_radiation_monochromator confocal
_diffrn_radiation_source 'rotating anode'
_diffrn_radiation_type MoK\a
_diffrn_radiation_wavelength 0.71073
_diffrn_reflns_av_R_equivalents 0.0204
_diffrn_reflns_av_sigmaI/netI 0.0301
_diffrn_reflns_limit_h_max 8
_diffrn_reflns_limit_h_min -8
_diffrn_reflns_limit_k_max 12
_diffrn_reflns_limit_k_min -12
_diffrn_reflns_limit_l_max 13
_diffrn_reflns_limit_l_min -9
_diffrn_reflns_number 4944
_diffrn_reflns_theta_full 25.01
_diffrn_reflns_theta_max 25.01
_diffrn_reflns_theta_min 2.18
_diffrn_standards_decay_% 0
_diffrn_standards_interval_count 0
_diffrn_standards_interval_time 0
_diffrn_standards_number 0
_exptl_absorpt_coefficient_mu 1.402
_exptl_absorpt_correction_T_max 0.8961
_exptl_absorpt_correction_T_min 0.8725
_exptl_absorpt_correction_type multi-scan
_exptl_absorpt_process_details crystalclear
_exptl_crystal_density_diffrn 1.941
_exptl_crystal_density_method 'not measured'
_exptl_crystal_F_000 468
_exptl_crystal_size_max 0.10
_exptl_crystal_size_mid 0.08
_exptl_crystal_size_min 0.08
_refine_diff_density_max 0.578
_refine_diff_density_min -0.570
_refine_diff_density_rms 0.073
_refine_ls_extinction_method none
_refine_ls_goodness_of_fit_ref 1.025
_refine_ls_hydrogen_treatment mixed
_refine_ls_matrix_type full
_refine_ls_number_parameters 260
_refine_ls_number_reflns 2816
_refine_ls_number_restraints 6
_refine_ls_restrained_S_all 1.025
_refine_ls_R_factor_all 0.0223
_refine_ls_R_factor_gt 0.0204
_refine_ls_shift/su_max 0.001
_refine_ls_shift/su_mean 0.000
_refine_ls_structure_factor_coef Fsqd
_refine_ls_weighting_details 'calc w=1/[\s^2^(Fo^2^)+(0.0341P)^2^+0.0000P] where P=(Fo^2^+2Fc^2^)/3'
_refine_ls_weighting_scheme calc
_refine_ls_wR_factor_gt 0.0529
_refine_ls_wR_factor_ref 0.0535
_reflns_number_gt 2584
_reflns_number_total 2816
_reflns_threshold_expression >2sigma(I)
_cod_data_source_file b911939f.txt
_cod_data_source_block r71104e1
_cod_depositor_comments
;
The following automatic conversions were performed:
'_symmetry_cell_setting' value 'Triclinic' changed to 'triclinic'
according to '/home/saulius/struct/CIF-dictionaries/cif_core.dic'
dictionary named 'cif_core.dic' version 2.4.1 from
2010-06-29.

'_exptl_absorpt_correction_type' value 'MULTI-SCAN' changed
to 'multi-scan' according to
'/home/saulius/struct/CIF-dictionaries/cif_core.dic' dictionary named
'cif_core.dic' version 2.4.1 from 2010-06-29.

Automatic conversion script
Id: cif_fix_enum 1527 2010-12-29 10:47:43Z saulius 
;
_cod_original_cell_volume 805.4(3)
_cod_original_sg_symbol_H-M P-1
_cod_database_code 7201456

loop_
_symmetry_equiv_pos_as_xyz
'x, y, z'
'-x, -y, -z'

loop_
_atom_site_label
_atom_site_type_symbol
_atom_site_fract_x
_atom_site_fract_y
_atom_site_fract_z
_atom_site_U_iso_or_equiv
_atom_site_adp_type
_atom_site_occupancy
_atom_site_symmetry_multiplicity
_atom_site_calc_flag
_atom_site_refinement_flags
_atom_site_disorder_assembly
_atom_site_disorder_group
Cd1 Cd 0.15058(2) 0.168578(15) 0.883986(14) 0.01348(7) Uani 1 1 d . . .
O1 O 0.1917(2) 0.40895(16) 0.91826(16) 0.0199(4) Uani 1 1 d . . .
O2 O 0.3200(2) 0.62502(15) 1.04939(16) 0.0177(4) Uani 1 1 d . . .
O3 O 0.2607(2) 0.04054(15) 1.02018(15) 0.0173(3) Uani 1 1 d . . .
O4 O 0.4228(2) 0.06827(16) 1.20778(15) 0.0193(4) Uani 1 1 d . . .
O5 O 0.4227(2) 0.15481(16) 0.80293(16) 0.0162(3) Uani 1 1 d D . .
O6 O -0.0890(2) 0.20354(17) 0.99300(16) 0.0171(3) Uani 1 1 d D . .
N1 N 0.3342(2) 0.31233(18) 1.08346(18) 0.0121(4) Uani 1 1 d . . .
N2 N 0.5540(3) 0.4872(2) 1.3150(2) 0.0221(4) Uani 1 1 d . . .
N3 N -0.0597(3) 0.16154(19) 0.70374(18) 0.0164(4) Uani 1 1 d . . .
N4 N 0.0433(2) -0.06224(19) 0.73522(18) 0.0145(4) Uani 1 1 d . . .
C1 C 0.2863(3) 0.4977(2) 1.0194(2) 0.0140(5) Uani 1 1 d . . .
C2 C 0.3728(3) 0.4475(2) 1.1154(2) 0.0132(5) Uani 1 1 d . . .
C3 C 0.4854(3) 0.5334(2) 1.2299(2) 0.0204(5) Uani 1 1 d . . .
H3 H 0.5164 0.6272 1.2503 0.024 Uiso 1 1 calc R . .
C4 C 0.5113(3) 0.3525(2) 1.2817(2) 0.0206(5) Uani 1 1 d . . .
H4 H 0.5592 0.3196 1.3425 0.025 Uiso 1 1 calc R . .
C5 C 0.4044(3) 0.2638(2) 1.1666(2) 0.0137(5) Uani 1 1 d . . .
C6 C 0.3589(3) 0.1104(2) 1.1276(2) 0.0138(5) Uani 1 1 d . . .
C7 C -0.1003(3) 0.2748(3) 0.6879(2) 0.0210(5) Uani 1 1 d . . .
H7 H -0.0389 0.3617 0.7536 0.025 Uiso 1 1 calc R . .
C8 C -0.2223(3) 0.2692(3) 0.5843(2) 0.0220(5) Uani 1 1 d . . .
H8 H -0.2497 0.3491 0.5755 0.026 Uiso 1 1 calc R . .
C9 C -0.3049(3) 0.1415(3) 0.4921(2) 0.0205(5) Uani 1 1 d . . .
H9 H -0.3915 0.1317 0.4161 0.025 Uiso 1 1 calc R . .
C10 C -0.2641(3) 0.0243(3) 0.5073(2) 0.0185(5) Uani 1 1 d . . .
H10 H -0.3228 -0.0635 0.4421 0.022 Uiso 1 1 calc R . .
C11 C -0.1419(3) 0.0368(2) 0.6145(2) 0.0152(5) Uani 1 1 d . . .
C12 C -0.0925(3) -0.0856(2) 0.6353(2) 0.0148(5) Uani 1 1 d . . .
C13 C -0.1780(3) -0.2185(3) 0.5556(2) 0.0206(5) Uani 1 1 d . . .
H13 H -0.2770 -0.2358 0.4826 0.025 Uiso 1 1 calc R . .
C14 C -0.1247(3) -0.3290(3) 0.5780(2) 0.0227(5) Uani 1 1 d . . .
H14 H -0.1884 -0.4192 0.5222 0.027 Uiso 1 1 calc R . .
C15 C 0.0158(3) -0.3060(2) 0.6780(2) 0.0212(5) Uani 1 1 d . . .
H15 H 0.0582 -0.3776 0.6965 0.025 Uiso 1 1 calc R . .
C16 C 0.0967(3) -0.1713(2) 0.7536(2) 0.0178(5) Uani 1 1 d . . .
H16 H 0.1991 -0.1528 0.8251 0.021 Uiso 1 1 calc R . .
H5A H 0.468(3) 0.0819(14) 0.800(2) 0.018(7) Uiso 1 1 d D . .
H5B H 0.505(3) 0.2301(14) 0.846(2) 0.040(9) Uiso 1 1 d D . .
H6A H -0.153(3) 0.2644(19) 0.989(3) 0.029(8) Uiso 1 1 d D . .
H6B H -0.146(3) 0.1260(15) 0.980(3) 0.042(9) Uiso 1 1 d D . .

loop_
_atom_site_aniso_label
_atom_site_aniso_U_11
_atom_site_aniso_U_22
_atom_site_aniso_U_33
_atom_site_aniso_U_23
_atom_site_aniso_U_13
_atom_site_aniso_U_12
Cd1 0.01276(11) 0.01064(11) 0.01067(11) 0.00314(7) -0.00439(7) -0.00217(7)
O1 0.0208(9) 0.0126(8) 0.0169(9) 0.0062(7) -0.0098(7) -0.0040(7)
O2 0.0138(8) 0.0107(8) 0.0219(9) 0.0067(7) -0.0056(7) -0.0019(6)
O3 0.0184(8) 0.0128(8) 0.0118(8) 0.0037(7) -0.0076(7) -0.0026(6)
O4 0.0235(9) 0.0163(9) 0.0145(8) 0.0078(7) -0.0033(7) 0.0032(7)
O5 0.0147(8) 0.0100(8) 0.0164(8) 0.0034(7) -0.0043(7) -0.0015(7)
O6 0.0157(8) 0.0137(9) 0.0202(9) 0.0093(7) -0.0015(7) 0.0004(7)
N1 0.0100(9) 0.0118(10) 0.0105(9) 0.0044(8) -0.0025(8) -0.0007(7)
N2 0.0239(11) 0.0134(10) 0.0167(10) 0.0037(9) -0.0098(9) -0.0033(8)
N3 0.0150(10) 0.0183(11) 0.0090(9) 0.0035(8) -0.0038(8) -0.0005(8)
N4 0.0126(9) 0.0159(10) 0.0084(9) 0.0030(8) -0.0032(8) -0.0028(8)
C1 0.0106(11) 0.0119(12) 0.0175(12) 0.0063(10) 0.0008(10) 0.0008(9)
C2 0.0107(11) 0.0114(11) 0.0125(11) 0.0032(9) -0.0012(9) -0.0006(8)
C3 0.0234(13) 0.0119(12) 0.0186(12) 0.0035(10) -0.0001(11) -0.0023(9)
C4 0.0216(13) 0.0176(13) 0.0176(12) 0.0085(11) -0.0044(10) 0.0004(10)
C5 0.0116(11) 0.0152(12) 0.0107(11) 0.0049(9) -0.0018(9) 0.0009(9)
C6 0.0136(11) 0.0127(12) 0.0140(12) 0.0059(10) 0.0016(10) 0.0029(9)
C7 0.0228(13) 0.0193(13) 0.0161(12) 0.0073(10) -0.0028(11) 0.0043(10)
C8 0.0230(13) 0.0269(14) 0.0181(12) 0.0130(11) 0.0022(11) 0.0079(11)
C9 0.0140(11) 0.0324(14) 0.0138(12) 0.0114(11) -0.0010(10) 0.0038(10)
C10 0.0129(12) 0.0248(13) 0.0112(11) 0.0046(10) -0.0013(9) -0.0012(9)
C11 0.0097(11) 0.0213(13) 0.0108(11) 0.0048(10) 0.0006(9) 0.0005(9)
C12 0.0113(11) 0.0175(12) 0.0100(11) 0.0024(10) 0.0010(9) -0.0023(9)
C13 0.0151(12) 0.0231(13) 0.0129(12) 0.0023(10) -0.0034(10) -0.0030(10)
C14 0.0202(13) 0.0184(13) 0.0175(13) 0.0008(10) -0.0012(11) -0.0058(10)
C15 0.0247(13) 0.0186(13) 0.0158(12) 0.0061(11) 0.0012(11) -0.0009(10)
C16 0.0196(12) 0.0164(12) 0.0131(12) 0.0055(10) -0.0001(10) -0.0006(9)

loop_
_atom_type_symbol
_atom_type_description
_atom_type_scat_dispersion_real
_atom_type_scat_dispersion_imag
_atom_type_scat_source
C C 0.0033 0.0016 'International Tables Vol C Tables 4.2.6.8 and 6.1.1.4'
H H 0.0000 0.0000 'International Tables Vol C Tables 4.2.6.8 and 6.1.1.4'
N N 0.0061 0.0033 'International Tables Vol C Tables 4.2.6.8 and 6.1.1.4'
O O 0.0106 0.0060 'International Tables Vol C Tables 4.2.6.8 and 6.1.1.4'
Cd Cd -0.8075 1.2024 'International Tables Vol C Tables 4.2.6.8 and 6.1.1.4'

loop_
_geom_angle_atom_site_label_1
_geom_angle_atom_site_label_2
_geom_angle_atom_site_label_3
_geom_angle
_geom_angle_site_symmetry_1
_geom_angle_site_symmetry_3
_geom_angle_publ_flag
N1 Cd1 N3 143.49(7) . . ?
N1 Cd1 N4 144.82(7) . . ?
N3 Cd1 N4 71.63(7) . . ?
N1 Cd1 O6 82.19(6) . . ?
N3 Cd1 O6 90.38(6) . . ?
N4 Cd1 O6 99.73(7) . . ?
N1 Cd1 O5 89.73(6) . . ?
N3 Cd1 O5 96.14(6) . . ?
N4 Cd1 O5 86.89(7) . . ?
O6 Cd1 O5 171.92(5) . . ?
N1 Cd1 O1 67.73(6) . . ?
N3 Cd1 O1 76.82(7) . . ?
N4 Cd1 O1 146.51(6) . . ?
O6 Cd1 O1 91.32(6) . . ?
O5 Cd1 O1 85.55(6) . . ?
N1 Cd1 O3 67.80(6) . . ?
N3 Cd1 O3 146.55(6) . . ?
N4 Cd1 O3 77.63(6) . . ?
O6 Cd1 O3 81.96(6) . . ?
O5 Cd1 O3 95.06(5) . . ?
O1 Cd1 O3 135.52(6) . . ?
C1 O1 Cd1 120.23(15) . . ?
C6 O3 Cd1 115.96(14) . . ?
Cd1 O5 H5A 109.5(15) . . ?
Cd1 O5 H5B 111.8(18) . . ?
H5A O5 H5B 113.6(15) . . ?
Cd1 O6 H6A 116.2(17) . . ?
Cd1 O6 H6B 109.8(18) . . ?
H6A O6 H6B 118.9(17) . . ?
C5 N1 C2 120.5(2) . . ?
C5 N1 Cd1 120.46(14) . . ?
C2 N1 Cd1 119.04(14) . . ?
C3 N2 C4 118.5(2) . . ?
C11 N3 C7 120.9(2) . . ?
C11 N3 Cd1 115.15(15) . . ?
C7 N3 Cd1 123.95(16) . . ?
C12 N4 C16 118.0(2) . . ?
C12 N4 Cd1 116.42(15) . . ?
C16 N4 Cd1 125.04(16) . . ?
O1 C1 O2 126.7(2) . . ?
O1 C1 C2 114.5(2) . . ?
O2 C1 C2 118.8(2) . . ?
C3 C2 N1 120.4(2) . . ?
C3 C2 C1 121.2(2) . . ?
N1 C2 C1 118.5(2) . . ?
N2 C3 C2 119.9(2) . . ?
N2 C3 H3 120.0 . . ?
C2 C3 H3 120.0 . . ?
C5 C4 N2 122.8(2) . . ?
C5 C4 H4 118.6 . . ?
N2 C4 H4 118.6 . . ?
N1 C5 C4 117.8(2) . . ?
N1 C5 C6 119.3(2) . . ?
C4 C5 C6 122.8(2) . . ?
O3 C6 O4 125.5(2) . . ?
O3 C6 C5 116.46(19) . . ?
O4 C6 C5 118.0(2) . . ?
C8 C7 N3 123.3(2) . . ?
C8 C7 H7 118.4 . . ?
N3 C7 H7 118.4 . . ?
C7 C8 C9 115.9(2) . . ?
C7 C8 H8 122.0 . . ?
C9 C8 H8 122.0 . . ?
C8 C9 C10 121.3(2) . . ?
C8 C9 H9 119.4 . . ?
C10 C9 H9 119.4 . . ?
C11 C10 C9 119.9(2) . . ?
C11 C10 H10 120.0 . . ?
C9 C10 H10 120.0 . . ?
N3 C11 C10 118.7(2) . . ?
N3 C11 C12 119.3(2) . . ?
C10 C11 C12 122.0(2) . . ?
N4 C12 C13 118.5(2) . . ?
N4 C12 C11 116.6(2) . . ?
C13 C12 C11 124.8(2) . . ?
C12 C13 C14 122.6(2) . . ?
C12 C13 H13 118.7 . . ?
C14 C13 H13 118.7 . . ?
C15 C14 C13 119.0(2) . . ?
C15 C14 H14 120.5 . . ?
C13 C14 H14 120.5 . . ?
C14 C15 C16 115.7(2) . . ?
C14 C15 H15 122.1 . . ?
C16 C15 H15 122.1 . . ?
N4 C16 C15 126.0(2) . . ?
N4 C16 H16 117.0 . . ?
C15 C16 H16 117.0 . . ?

loop_
_geom_bond_atom_site_label_1
_geom_bond_atom_site_label_2
_geom_bond_distance
_geom_bond_site_symmetry_2
_geom_bond_publ_flag
Cd1 N1 2.239(2) . ?
Cd1 N3 2.285(2) . ?
Cd1 N4 2.315(2) . ?
Cd1 O6 2.3638(17) . ?
Cd1 O5 2.3895(16) . ?
Cd1 O1 2.4214(16) . ?
Cd1 O3 2.5341(16) . ?
O1 C1 1.188(3) . ?
O2 C1 1.251(3) . ?
O3 C6 1.189(3) . ?
O4 C6 1.217(3) . ?
O5 H5A 0.858(9) . ?
O5 H5B 0.857(10) . ?
O6 H6A 0.836(9) . ?
O6 H6B 0.845(10) . ?
N1 C5 1.305(3) . ?
N1 C2 1.330(3) . ?
N2 C3 1.305(3) . ?
N2 C4 1.323(3) . ?
N3 C11 1.307(3) . ?
N3 C7 1.339(3) . ?
N4 C12 1.274(3) . ?
N4 C16 1.335(3) . ?
C1 C2 1.473(3) . ?
C2 C3 1.311(3) . ?
C3 H3 0.9300 . ?
C4 C5 1.309(3) . ?
C4 H4 0.9300 . ?
C5 C6 1.503(3) . ?
C7 C8 1.310(3) . ?
C7 H7 0.9300 . ?
C8 C9 1.338(4) . ?
C8 H8 0.9300 . ?
C9 C10 1.377(3) . ?
C9 H9 0.9300 . ?
C10 C11 1.317(3) . ?
C10 H10 0.9300 . ?
C11 C12 1.478(3) . ?
C12 C13 1.349(3) . ?
C13 C14 1.371(3) . ?
C13 H13 0.9300 . ?
C14 C15 1.295(3) . ?
C14 H14 0.9300 . ?
C15 C16 1.349(3) . ?
C15 H15 0.9300 . ?
C16 H16 0.9300 . ?

loop_
_geom_torsion_atom_site_label_1
_geom_torsion_atom_site_label_2
_geom_torsion_atom_site_label_3
_geom_torsion_atom_site_label_4
_geom_torsion
_geom_torsion_site_symmetry_1
_geom_torsion_site_symmetry_2
_geom_torsion_site_symmetry_3
_geom_torsion_site_symmetry_4
_geom_torsion_publ_flag
N1 Cd1 O1 C1 0.30(16) . . . . ?
N3 Cd1 O1 C1 171.39(18) . . . . ?
N4 Cd1 O1 C1 -168.74(16) . . . . ?
O6 Cd1 O1 C1 81.31(17) . . . . ?
O5 Cd1 O1 C1 -91.23(17) . . . . ?
O3 Cd1 O1 C1 1.5(2) . . . . ?
N1 Cd1 O3 C6 0.09(15) . . . . ?
N3 Cd1 O3 C6 -163.09(15) . . . . ?
N4 Cd1 O3 C6 173.42(16) . . . . ?
O6 Cd1 O3 C6 -84.72(16) . . . . ?
O5 Cd1 O3 C6 87.72(16) . . . . ?
O1 Cd1 O3 C6 -1.07(19) . . . . ?
N3 Cd1 N1 C5 164.78(15) . . . . ?
N4 Cd1 N1 C5 -11.0(2) . . . . ?
O6 Cd1 N1 C5 84.80(16) . . . . ?
O5 Cd1 N1 C5 -95.24(16) . . . . ?
O1 Cd1 N1 C5 179.46(17) . . . . ?
O3 Cd1 N1 C5 0.34(15) . . . . ?
N3 Cd1 N1 C2 -16.1(2) . . . . ?
N4 Cd1 N1 C2 168.07(13) . . . . ?
O6 Cd1 N1 C2 -96.10(15) . . . . ?
O5 Cd1 N1 C2 83.86(15) . . . . ?
O1 Cd1 N1 C2 -1.44(14) . . . . ?
O3 Cd1 N1 C2 179.43(16) . . . . ?
N1 Cd1 N3 C11 -173.14(13) . . . . ?
N4 Cd1 N3 C11 4.32(15) . . . . ?
O6 Cd1 N3 C11 -95.81(16) . . . . ?
O5 Cd1 N3 C11 88.98(16) . . . . ?
O1 Cd1 N3 C11 172.93(16) . . . . ?
O3 Cd1 N3 C11 -19.9(2) . . . . ?
N1 Cd1 N3 C7 6.4(2) . . . . ?
N4 Cd1 N3 C7 -176.14(19) . . . . ?
O6 Cd1 N3 C7 83.73(19) . . . . ?
O5 Cd1 N3 C7 -91.48(19) . . . . ?
O1 Cd1 N3 C7 -7.53(18) . . . . ?
O3 Cd1 N3 C7 159.64(16) . . . . ?
N1 Cd1 N4 C12 169.18(14) . . . . ?
N3 Cd1 N4 C12 -8.20(15) . . . . ?
O6 Cd1 N4 C12 78.94(16) . . . . ?
O5 Cd1 N4 C12 -105.72(16) . . . . ?
O1 Cd1 N4 C12 -28.6(2) . . . . ?
O3 Cd1 N4 C12 158.41(16) . . . . ?
N1 Cd1 N4 C16 -2.5(2) . . . . ?
N3 Cd1 N4 C16 -179.86(19) . . . . ?
O6 Cd1 N4 C16 -92.71(18) . . . . ?
O5 Cd1 N4 C16 82.63(18) . . . . ?
O1 Cd1 N4 C16 159.74(15) . . . . ?
O3 Cd1 N4 C16 -13.24(17) . . . . ?
Cd1 O1 C1 O2 179.48(16) . . . . ?
Cd1 O1 C1 C2 0.7(3) . . . . ?
C5 N1 C2 C3 1.6(3) . . . . ?
Cd1 N1 C2 C3 -177.55(17) . . . . ?
C5 N1 C2 C1 -178.5(2) . . . . ?
Cd1 N1 C2 C1 2.4(2) . . . . ?
O1 C1 C2 C3 177.9(2) . . . . ?
O2 C1 C2 C3 -0.9(3) . . . . ?
O1 C1 C2 N1 -2.1(3) . . . . ?
O2 C1 C2 N1 179.09(18) . . . . ?
C4 N2 C3 C2 1.8(4) . . . . ?
N1 C2 C3 N2 -2.8(3) . . . . ?
C1 C2 C3 N2 177.2(2) . . . . ?
C3 N2 C4 C5 0.5(4) . . . . ?
C2 N1 C5 C4 0.7(3) . . . . ?
Cd1 N1 C5 C4 179.77(16) . . . . ?
C2 N1 C5 C6 -179.78(18) . . . . ?
Cd1 N1 C5 C6 -0.7(3) . . . . ?
N2 C4 C5 N1 -1.7(4) . . . . ?
N2 C4 C5 C6 178.8(2) . . . . ?
Cd1 O3 C6 O4 178.79(17) . . . . ?
Cd1 O3 C6 C5 -0.4(2) . . . . ?
N1 C5 C6 O3 0.8(3) . . . . ?
C4 C5 C6 O3 -179.7(2) . . . . ?
N1 C5 C6 O4 -178.5(2) . . . . ?
C4 C5 C6 O4 1.0(3) . . . . ?
C11 N3 C7 C8 0.0(4) . . . . ?
Cd1 N3 C7 C8 -179.52(18) . . . . ?
N3 C7 C8 C9 -0.8(4) . . . . ?
C7 C8 C9 C10 0.7(3) . . . . ?
C8 C9 C10 C11 0.1(3) . . . . ?
C7 N3 C11 C10 0.8(3) . . . . ?
Cd1 N3 C11 C10 -179.60(16) . . . . ?
C7 N3 C11 C12 179.7(2) . . . . ?
Cd1 N3 C11 C12 -0.8(3) . . . . ?
C9 C10 C11 N3 -0.9(3) . . . . ?
C9 C10 C11 C12 -179.7(2) . . . . ?
C16 N4 C12 C13 1.7(3) . . . . ?
Cd1 N4 C12 C13 -170.59(16) . . . . ?
C16 N4 C12 C11 -177.13(19) . . . . ?
Cd1 N4 C12 C11 10.6(2) . . . . ?
N3 C11 C12 N4 -6.8(3) . . . . ?
C10 C11 C12 N4 172.0(2) . . . . ?
N3 C11 C12 C13 174.5(2) . . . . ?
C10 C11 C12 C13 -6.7(4) . . . . ?
N4 C12 C13 C14 0.1(3) . . . . ?
C11 C12 C13 C14 178.8(2) . . . . ?
C12 C13 C14 C15 -1.4(4) . . . . ?
C13 C14 C15 C16 0.9(3) . . . . ?
C12 N4 C16 C15 -2.4(3) . . . . ?
Cd1 N4 C16 C15 169.18(18) . . . . ?
C14 C15 C16 N4 1.0(4) . . . . ?
